data_7160261
loop_
_publ_author_name
'Chang, Meng-Yang'
'Lin, Chun-Yi'

_publ_section_title
;
 One-pot Synthesis of Symmetrical Bis-sulfonyl 2,6-Diarylpyridines via
 BiCl3-Catalyzed and K2S2O8-Mediated Domino Annulation of \b-Ketosulfones
 and N,N-Dimethylacetamide
;
_journal_name_full 'Organic &amp; Biomolecular Chemistry'
_journal_paper_doi 10.1039/D4OB01681E
_journal_year 2025
_chemical_formula_moiety 'C31 H23 F2 N O4 S2'
_chemical_formula_sum 'C31 H23 F2 N O4 S2'
_chemical_formula_weight 575.62
_space_group_crystal_system monoclinic
_space_group_IT_number 15
_space_group_name_Hall '-I 2ya'
_space_group_name_H-M_alt 'I 1 2/a 1'
_atom_sites_solution_hydrogens geom
_atom_sites_solution_primary iterative
_audit_creation_date 2022-12-07
_audit_creation_method
;
Olex2 1.5
(compiled 2022.04.07 svn.rca3783a0 for OlexSys, GUI svn.r6498)
;
_audit_update_record
;
2024-09-09 deposited with the CCDC.	2024-11-25 downloaded from the CCDC.
;
_cell_angle_alpha 90
_cell_angle_beta 105.144(2)
_cell_angle_gamma 90
_cell_formula_units_Z 4
_cell_length_a 12.1425(3)
_cell_length_b 13.6754(3)
_cell_length_c 18.9825(4)
_cell_measurement_reflns_used 14800
_cell_measurement_temperature 133(2)
_cell_measurement_theta_max 26.9960
_cell_measurement_theta_min 1.8940
_cell_volume 3042.65(12)
_computing_cell_refinement 'CrysAlisPro 1.171.41.123a (Rigaku OD, 2022)'
_computing_data_collection 'CrysAlisPro 1.171.41.123a (Rigaku OD, 2022)'
_computing_data_reduction 'CrysAlisPro 1.171.41.123a (Rigaku OD, 2022)'
_computing_molecular_graphics 'Olex2 1.5 (Dolomanov et al., 2009)'
_computing_publication_material 'Olex2 1.5 (Dolomanov et al., 2009)'
_computing_structure_refinement 'SHELXL 2018/3 (Sheldrick, 2015)'
_computing_structure_solution 'olex2.solve 1.5 (Bourhis et al., 2015)'
_diffrn_ambient_temperature 133(2)
_diffrn_detector 'Hybrid Pixel Array Detector'
_diffrn_detector_area_resol_mean 10.0000
_diffrn_measured_fraction_theta_full 1.000
_diffrn_measured_fraction_theta_max 1.000
_diffrn_measurement_details
;
List of Runs (angles in degrees, time in seconds):

  # Type    Start    End  Width  t~exp~   \w     \q     \k     \f   Frames
#--------------------------------------------------------------------------
  1  \w    -79.00  38.00   0.50   13.20    --   10.60 -82.00  60.00  234
  2  \w    -15.00 100.00   0.50   13.20    --   10.60  77.00 -60.00  230
  3  \w    -79.00  36.00   0.50   13.20    --   10.60 -77.00   0.00  230
  4  \w    -79.00  41.00   0.50   13.20    --   10.60 -57.00 120.00  240
  5  \w    -79.00  41.00   0.50   13.20    --   10.60 -57.00  60.00  240
  6  \w    -79.00  38.00   0.50   13.20    --   10.60 -82.00 -90.00  234
  7  \w   -100.00  10.00   0.50   13.20    --  -10.90 -82.00  30.00  220
;
_diffrn_measurement_device 'four-circle diffractometer'
_diffrn_measurement_device_type 'XtaLAB Pro II AFC12 (RINC): Kappa single'
_diffrn_measurement_method '\w scans'
_diffrn_orient_matrix_type 'CrysAlisPro convention (1999,Acta A55,543-557)'
_diffrn_orient_matrix_UB_11 0.0159513000
_diffrn_orient_matrix_UB_12 -0.0168890000
_diffrn_orient_matrix_UB_13 0.0365875000
_diffrn_orient_matrix_UB_21 0.0319454000
_diffrn_orient_matrix_UB_22 -0.0383291000
_diffrn_orient_matrix_UB_23 -0.0103008000
_diffrn_orient_matrix_UB_31 0.0488599000
_diffrn_orient_matrix_UB_32 0.0305967000
_diffrn_orient_matrix_UB_33 0.0072891000
_diffrn_radiation_monochromator mirror
_diffrn_radiation_probe x-ray
_diffrn_radiation_type 'Mo K\a'
_diffrn_radiation_wavelength 0.71073
_diffrn_reflns_av_R_equivalents 0.0308
_diffrn_reflns_av_unetI/netI 0.0197
_diffrn_reflns_Laue_measured_fraction_full 1.000
_diffrn_reflns_Laue_measured_fraction_max 1.000
_diffrn_reflns_limit_h_max 14
_diffrn_reflns_limit_h_min -14
_diffrn_reflns_limit_k_max 16
_diffrn_reflns_limit_k_min -16
_diffrn_reflns_limit_l_max 22
_diffrn_reflns_limit_l_min -22
_diffrn_reflns_number 19630
_diffrn_reflns_point_group_measured_fraction_full 1.000
_diffrn_reflns_point_group_measured_fraction_max 1.000
_diffrn_reflns_theta_full 24.998
_diffrn_reflns_theta_max 24.998
_diffrn_reflns_theta_min 1.858
_diffrn_source 'micro-focus sealed X-ray tube'
_diffrn_source_type 'Rigaku (Mo) X-ray Source'
_exptl_absorpt_coefficient_mu 0.222
_exptl_absorpt_correction_T_max 1.00000
_exptl_absorpt_correction_T_min 0.42062
_exptl_absorpt_correction_type multi-scan
_exptl_absorpt_process_details
;
CrysAlisPro 1.171.41.123a (Rigaku Oxford Diffraction, 2022)
Empirical absorption correction using spherical harmonics,
implemented in SCALE3 ABSPACK scaling algorithm.
;
_exptl_crystal_colour colourless
_exptl_crystal_colour_primary colourless
_exptl_crystal_density_diffrn 1.257
_exptl_crystal_description block
_exptl_crystal_F_000 1192
_exptl_crystal_size_max 0.15
_exptl_crystal_size_mid 0.15
_exptl_crystal_size_min 0.1
_refine_diff_density_max 0.526
_refine_diff_density_min -0.458
_refine_diff_density_rms 0.047
_refine_ls_extinction_method none
_refine_ls_goodness_of_fit_ref 1.058
_refine_ls_hydrogen_treatment constr
_refine_ls_matrix_type full
_refine_ls_number_parameters 183
_refine_ls_number_reflns 2685
_refine_ls_number_restraints 18
_refine_ls_restrained_S_all 1.054
_refine_ls_R_factor_all 0.0390
_refine_ls_R_factor_gt 0.0363
_refine_ls_shift/su_max 0.000
_refine_ls_shift/su_mean 0.000
_refine_ls_structure_factor_coef Fsqd
_refine_ls_weighting_details 'w=1/[\s^2^(Fo^2^)+(0.0440P)^2^+4.3156P] where P=(Fo^2^+2Fc^2^)/3'
_refine_ls_weighting_scheme calc
_refine_ls_wR_factor_gt 0.0959
_refine_ls_wR_factor_ref 0.0976
_reflns_Friedel_coverage 0.000
_reflns_number_gt 2467
_reflns_number_total 2685
_reflns_threshold_expression 'I > 2\s(I)'
_cod_data_source_file d4ob01681e2.cif
_cod_data_source_block k11110-myc-e(ycm927)_auto-mask
_cod_database_code 7160261
_shelx_shelxl_version_number 2018/3
_shelx_space_group_comment
;
The symmetry employed for this shelxl refinement is uniquely defined
by the following loop, which should always be used as a source of
symmetry information in preference to the above space-group names.
They are only intended as comments.
;
_shelx_estimated_absorpt_t_max 0.978
_shelx_estimated_absorpt_t_min 0.967
_olex2_refinement_description
;
1. Fixed Uiso
 At 1.2 times of:
  All C(H) groups
 At 1.5 times of:
  All C(H,H,H) groups
2. Uiso/Uaniso restraints and constraints
S1 \\sim O1 \\sim O2 \\sim F1: within 3.8A with sigma of 0.01 and sigma for
terminal atoms of 0.02 within 3.8A
3.a Aromatic/amide H refined with riding coordinates:
 C3(H3), C4(H4), C6(H6), C7(H7), C9(H9), C11(H11), C12(H12), C14(H14), C15(H15)
3.b Idealised Me refined as rotating group:
 C16(H16A,H16B,H16C)
;
_olex2_submission_special_instructions 'No special instructions were received'
_oxdiff_exptl_absorpt_empirical_details
;
Empirical correction (ABSPACK) includes:
- Absorption correction using spherical harmonics
- Frame scaling
;
_oxdiff_exptl_absorpt_empirical_full_max 1.775
_oxdiff_exptl_absorpt_empirical_full_min 0.563

loop_
_space_group_symop_operation_xyz
'x, y, z'
'-x+1/2, y, -z'
'x+1/2, y+1/2, z+1/2'
'-x+1, y+1/2, -z+1/2'
'-x, -y, -z'
'x-1/2, -y, z'
'-x+1/2, -y+1/2, -z+1/2'
'x, -y+1/2, z+1/2'

loop_
_atom_site_label
_atom_site_type_symbol
_atom_site_fract_x
_atom_site_fract_y
_atom_site_fract_z
_atom_site_U_iso_or_equiv
_atom_site_adp_type
_atom_site_occupancy
_atom_site_site_symmetry_order
_atom_site_calc_flag
_atom_site_refinement_flags_posn
_atom_site_refinement_flags_adp
_atom_site_refinement_flags_occupancy
_atom_site_disorder_assembly
_atom_site_disorder_group
S1 S 0.56729(3) 0.47632(3) 0.38348(2) 0.02185(14) Uani 1 1 d . U . . .
F1 F 0.29061(11) 0.86751(12) 0.30219(11) 0.0847(6) Uani 1 1 d . . . . .
O1 O 0.45315(10) 0.47611(9) 0.39213(7) 0.0280(3) Uani 1 1 d . U . . .
O2 O 0.62287(10) 0.38356(9) 0.38268(7) 0.0294(3) Uani 1 1 d . U . . .
N1 N 0.750000 0.69701(14) 0.500000 0.0214(4) Uani 1 2 d S T P . .
C1 C 0.66006(13) 0.64811(12) 0.45924(8) 0.0203(3) Uani 1 1 d . . . . .
C2 C 0.56180(14) 0.70839(12) 0.42004(9) 0.0236(4) Uani 1 1 d . . . . .
C3 C 0.45196(15) 0.68820(13) 0.42514(10) 0.0275(4) Uani 1 1 d . . . . .
H3 H 0.439808 0.636514 0.455687 0.033 Uiso 1 1 calc R U . . .
C4 C 0.36034(16) 0.74255(15) 0.38622(12) 0.0389(5) Uani 1 1 d . . . . .
H4 H 0.285174 0.729318 0.389773 0.047 Uiso 1 1 calc R U . . .
C5 C 0.38088(17) 0.81595(17) 0.34244(15) 0.0518(6) Uani 1 1 d . . . . .
C6 C 0.48795(18) 0.84054(18) 0.33741(15) 0.0570(7) Uani 1 1 d . . . . .
H6 H 0.499155 0.893215 0.307401 0.068 Uiso 1 1 calc R U . . .
C7 C 0.57893(16) 0.78654(15) 0.37722(12) 0.0397(5) Uani 1 1 d . . . . .
H7 H 0.654163 0.802894 0.375376 0.048 Uiso 1 1 calc R U . . .
C8 C 0.66251(13) 0.54582(12) 0.45361(8) 0.0199(3) Uani 1 1 d . . . . .
C9 C 0.750000 0.49438(17) 0.500000 0.0203(5) Uani 1 2 d S T P . .
H9 H 0.749998 0.424917 0.500003 0.024 Uiso 1 2 calc R U P . .
C10 C 0.57051(14) 0.54283(13) 0.30470(9) 0.0236(4) Uani 1 1 d . . . . .
C11 C 0.67494(15) 0.55486(14) 0.28873(10) 0.0295(4) Uani 1 1 d . . . . .
H11 H 0.742059 0.525807 0.318624 0.035 Uiso 1 1 calc R U . . .
C12 C 0.67927(17) 0.60983(16) 0.22858(11) 0.0367(5) Uani 1 1 d . . . . .
H12 H 0.750398 0.618693 0.217339 0.044 Uiso 1 1 calc R U . . .
C13 C 0.58160(17) 0.65267(15) 0.18395(10) 0.0364(5) Uani 1 1 d . . . . .
C14 C 0.47854(17) 0.63844(16) 0.20119(10) 0.0364(5) Uani 1 1 d . . . . .
H14 H 0.411066 0.666515 0.170944 0.044 Uiso 1 1 calc R U . . .
C15 C 0.47191(15) 0.58418(14) 0.26158(9) 0.0296(4) Uani 1 1 d . . . . .
H15 H 0.400983 0.575558 0.273136 0.036 Uiso 1 1 calc R U . . .
C16 C 0.5877(2) 0.7135(2) 0.11873(13) 0.0556(7) Uani 1 1 d . . . . .
H16A H 0.510439 0.732588 0.091581 0.083 Uiso 1 1 calc R U . . .
H16B H 0.623153 0.675124 0.086963 0.083 Uiso 1 1 calc R U . . .
H16C H 0.633299 0.772230 0.135286 0.083 Uiso 1 1 calc R U . . .

loop_
_atom_site_aniso_label
_atom_site_aniso_U_11
_atom_site_aniso_U_22
_atom_site_aniso_U_33
_atom_site_aniso_U_23
_atom_site_aniso_U_13
_atom_site_aniso_U_12
S1 0.0184(2) 0.0232(2) 0.0216(2) -0.00131(15) 0.00098(16) -0.00153(15)
F1 0.0282(7) 0.0746(11) 0.1392(16) 0.0676(11) 0.0005(8) 0.0146(7)
O1 0.0193(6) 0.0325(7) 0.0306(7) 0.0002(5) 0.0037(5) -0.0047(5)
O2 0.0283(7) 0.0237(6) 0.0319(7) -0.0037(5) 0.0003(5) -0.0002(5)
N1 0.0196(10) 0.0228(10) 0.0219(10) 0.000 0.0058(8) 0.000
C1 0.0196(8) 0.0239(8) 0.0180(8) 0.0014(6) 0.0059(6) -0.0009(7)
C2 0.0211(8) 0.0224(9) 0.0258(9) 0.0008(7) 0.0037(7) 0.0005(7)
C3 0.0243(9) 0.0261(9) 0.0327(9) 0.0034(7) 0.0083(7) 0.0008(7)
C4 0.0207(9) 0.0345(11) 0.0606(14) 0.0093(10) 0.0089(9) 0.0024(8)
C5 0.0239(10) 0.0447(13) 0.0797(17) 0.0301(12) 0.0007(10) 0.0092(9)
C6 0.0322(11) 0.0504(14) 0.0837(18) 0.0434(13) 0.0068(11) 0.0022(10)
C7 0.0218(9) 0.0388(11) 0.0568(13) 0.0218(10) 0.0069(9) 0.0004(8)
C8 0.0174(8) 0.0244(8) 0.0180(8) -0.0002(6) 0.0046(6) -0.0018(6)
C9 0.0199(11) 0.0213(11) 0.0201(11) 0.000 0.0059(9) 0.000
C10 0.0236(8) 0.0267(9) 0.0192(8) -0.0030(7) 0.0035(7) 0.0005(7)
C11 0.0224(9) 0.0375(10) 0.0280(9) 0.0015(8) 0.0055(7) 0.0067(8)
C12 0.0297(10) 0.0475(12) 0.0376(11) 0.0073(9) 0.0171(8) 0.0081(9)
C13 0.0381(11) 0.0432(12) 0.0312(10) 0.0083(9) 0.0152(8) 0.0133(9)
C14 0.0303(10) 0.0506(12) 0.0268(10) 0.0080(8) 0.0052(8) 0.0156(9)
C15 0.0207(9) 0.0425(11) 0.0244(9) 0.0004(8) 0.0035(7) 0.0050(8)
C16 0.0549(14) 0.0713(17) 0.0485(13) 0.0296(12) 0.0275(11) 0.0268(13)

loop_
_atom_type_symbol
_atom_type_description
_atom_type_scat_dispersion_real
_atom_type_scat_dispersion_imag
_atom_type_scat_source
C C 0.0033 0.0016 'International Tables Vol C Tables 4.2.6.8 and 6.1.1.4'
H H 0.0000 0.0000 'International Tables Vol C Tables 4.2.6.8 and 6.1.1.4'
F F 0.0171 0.0103 'International Tables Vol C Tables 4.2.6.8 and 6.1.1.4'
N N 0.0061 0.0033 'International Tables Vol C Tables 4.2.6.8 and 6.1.1.4'
O O 0.0106 0.0060 'International Tables Vol C Tables 4.2.6.8 and 6.1.1.4'
S S 0.1246 0.1234 'International Tables Vol C Tables 4.2.6.8 and 6.1.1.4'

loop_
_geom_angle_atom_site_label_1
_geom_angle_atom_site_label_2
_geom_angle_atom_site_label_3
_geom_angle
_geom_angle_site_symmetry_1
_geom_angle_site_symmetry_3
_geom_angle_publ_flag
O1 S1 O2 117.93(8) . . ?
O1 S1 C8 111.75(7) . . ?
O1 S1 C10 109.53(8) . . ?
O2 S1 C8 105.20(7) . . ?
O2 S1 C10 109.40(8) . . ?
C10 S1 C8 101.77(8) . . ?
C1 N1 C1 120.1(2) . 2_656 ?
N1 C1 C2 116.12(15) . . ?
N1 C1 C8 120.72(15) . . ?
C8 C1 C2 123.15(14) . . ?
C3 C2 C1 121.08(15) . . ?
C3 C2 C7 119.08(16) . . ?
C7 C2 C1 119.85(15) . . ?
C2 C3 H3 119.7 . . ?
C4 C3 C2 120.63(17) . . ?
C4 C3 H3 119.7 . . ?
C3 C4 H4 120.9 . . ?
C5 C4 C3 118.10(18) . . ?
C5 C4 H4 120.9 . . ?
F1 C5 C4 118.33(18) . . ?
F1 C5 C6 118.32(19) . . ?
C4 C5 C6 123.34(19) . . ?
C5 C6 H6 121.0 . . ?
C5 C6 C7 118.00(19) . . ?
C7 C6 H6 121.0 . . ?
C2 C7 H7 119.6 . . ?
C6 C7 C2 120.74(18) . . ?
C6 C7 H7 119.6 . . ?
C1 C8 S1 124.26(12) . . ?
C9 C8 S1 116.29(14) . . ?
C9 C8 C1 119.12(15) . . ?
C8 C9 C8 118.8(2) . 2_656 ?
C8 C9 H9 120.6 . . ?
C8 C9 H9 120.6 2_656 . ?
C11 C10 S1 118.11(13) . . ?
C15 C10 S1 120.44(13) . . ?
C15 C10 C11 121.42(16) . . ?
C10 C11 H11 120.7 . . ?
C12 C11 C10 118.67(16) . . ?
C12 C11 H11 120.7 . . ?
C11 C12 H12 119.3 . . ?
C11 C12 C13 121.45(17) . . ?
C13 C12 H12 119.3 . . ?
C12 C13 C16 120.95(18) . . ?
C14 C13 C12 118.31(17) . . ?
C14 C13 C16 120.74(18) . . ?
C13 C14 H14 119.3 . . ?
C15 C14 C13 121.42(17) . . ?
C15 C14 H14 119.3 . . ?
C10 C15 C14 118.72(17) . . ?
C10 C15 H15 120.6 . . ?
C14 C15 H15 120.6 . . ?
C13 C16 H16A 109.5 . . ?
C13 C16 H16B 109.5 . . ?
C13 C16 H16C 109.5 . . ?
H16A C16 H16B 109.5 . . ?
H16A C16 H16C 109.5 . . ?
H16B C16 H16C 109.5 . . ?

loop_
_geom_bond_atom_site_label_1
_geom_bond_atom_site_label_2
_geom_bond_distance
_geom_bond_site_symmetry_2
_geom_bond_publ_flag
S1 O1 1.4375(12) . ?
S1 O2 1.4388(13) . ?
S1 C8 1.7911(16) . ?
S1 C10 1.7596(17) . ?
F1 C5 1.358(2) . ?
N1 C1 1.3405(19) . ?
N1 C1 1.3406(19) 2_656 ?
C1 C2 1.481(2) . ?
C1 C8 1.404(2) . ?
C2 C3 1.390(2) . ?
C2 C7 1.391(3) . ?
C3 H3 0.9500 . ?
C3 C4 1.381(3) . ?
C4 H4 0.9500 . ?
C4 C5 1.367(3) . ?
C5 C6 1.370(3) . ?
C6 H6 0.9500 . ?
C6 C7 1.379(3) . ?
C7 H7 0.9500 . ?
C8 C9 1.382(2) . ?
C9 H9 0.9500 . ?
C10 C11 1.388(2) . ?
C10 C15 1.382(2) . ?
C11 H11 0.9500 . ?
C11 C12 1.379(3) . ?
C12 H12 0.9500 . ?
C12 C13 1.394(3) . ?
C13 C14 1.387(3) . ?
C13 C16 1.509(3) . ?
C14 H14 0.9500 . ?
C14 C15 1.385(3) . ?
C15 H15 0.9500 . ?
C16 H16A 0.9800 . ?
C16 H16B 0.9800 . ?
C16 H16C 0.9800 . ?

loop_
_geom_torsion_atom_site_label_1
_geom_torsion_atom_site_label_2
_geom_torsion_atom_site_label_3
_geom_torsion_atom_site_label_4
_geom_torsion
_geom_torsion_site_symmetry_1
_geom_torsion_site_symmetry_2
_geom_torsion_site_symmetry_3
_geom_torsion_site_symmetry_4
_geom_torsion_publ_flag
S1 C8 C9 C8 168.46(13) . . . 2_656 ?
S1 C10 C11 C12 -177.69(15) . . . . ?
S1 C10 C15 C14 178.12(15) . . . . ?
F1 C5 C6 C7 -178.6(3) . . . . ?
O1 S1 C8 C1 -70.54(15) . . . . ?
O1 S1 C8 C9 116.04(11) . . . . ?
O1 S1 C10 C11 177.32(13) . . . . ?
O1 S1 C10 C15 -0.72(17) . . . . ?
O2 S1 C8 C1 160.33(14) . . . . ?
O2 S1 C8 C9 -13.08(13) . . . . ?
O2 S1 C10 C11 -52.01(16) . . . . ?
O2 S1 C10 C15 129.95(15) . . . . ?
N1 C1 C2 C3 -128.96(16) . . . . ?
N1 C1 C2 C7 51.1(2) . . . . ?
N1 C1 C8 S1 -162.20(10) . . . . ?
N1 C1 C8 C9 11.0(2) . . . . ?
C1 N1 C1 C2 176.05(15) 2_656 . . . ?
C1 N1 C1 C8 -5.52(11) 2_656 . . . ?
C1 C2 C3 C4 -177.57(17) . . . . ?
C1 C2 C7 C6 176.8(2) . . . . ?
C1 C8 C9 C8 -5.32(10) . . . 2_656 ?
C2 C1 C8 S1 16.1(2) . . . . ?
C2 C1 C8 C9 -170.65(13) . . . . ?
C2 C3 C4 C5 0.4(3) . . . . ?
C3 C2 C7 C6 -3.2(3) . . . . ?
C3 C4 C5 F1 177.8(2) . . . . ?
C3 C4 C5 C6 -2.5(4) . . . . ?
C4 C5 C6 C7 1.8(4) . . . . ?
C5 C6 C7 C2 1.2(4) . . . . ?
C7 C2 C3 C4 2.3(3) . . . . ?
C8 S1 C10 C11 58.92(15) . . . . ?
C8 S1 C10 C15 -119.12(15) . . . . ?
C8 C1 C2 C3 52.7(2) . . . . ?
C8 C1 C2 C7 -127.3(2) . . . . ?
C10 S1 C8 C1 46.25(16) . . . . ?
C10 S1 C8 C9 -127.17(11) . . . . ?
C10 C11 C12 C13 -0.3(3) . . . . ?
C11 C10 C15 C14 0.1(3) . . . . ?
C11 C12 C13 C14 -0.3(3) . . . . ?
C11 C12 C13 C16 179.4(2) . . . . ?
C12 C13 C14 C15 0.8(3) . . . . ?
C13 C14 C15 C10 -0.7(3) . . . . ?
C15 C10 C11 C12 0.3(3) . . . . ?
C16 C13 C14 C15 -178.9(2) . . . . ?
